data_9005604
loop_
_publ_author_name
'Seryotkin, Y. V.'
'Joswig, W.'
'Bakakin, V. V.'
'Belitsky, I. A.'
'Fursenko, B. A.'

_publ_section_title
;
 High-temperature crystal structure of wairakite
 Sample: Wai-600, T = 600 deg C
;
_journal_name_full 'European Journal of Mineralogy'
_journal_page_first 475
_journal_page_last 484
_journal_paper_doi 10.1127/0935-1221/2003/0015-0475
_journal_volume 15
_journal_year 2003
_chemical_formula_sum 'Al Ca0.479 O6 Si2'
_chemical_name_mineral Wairakite
_space_group_IT_number 142
_symmetry_space_group_name_Hall '-I 4bd 2c'
_symmetry_space_group_name_H-M 'I 41/a c d :2'
_cell_angle_alpha 90
_cell_angle_beta 90
_cell_angle_gamma 90
_cell_length_a 13.645
_cell_length_b 13.645
_cell_length_c 13.515
_cell_formula_units_Z 16
_cell_volume 2516.304
_database_code_amcsd 0006994
_diffrn_ambient_temperature 873.15
_exptl_crystal_density_diffrn 2.094
_cod_original_sg_symbol_H-M 'I 41/a c d'
_cod_original_formula_sum 'Ca.479 Si2 Al O6'
_cod_database_code 9005604

loop_
_space_group_symop_operation_xyz
x,y,z
1/2+x,1/2+y,1/2+z
1/4-y,3/4-x,3/4+z
3/4-y,1/4-x,1/4+z
1/4+y,3/4+x,3/4-z
3/4+y,1/4+x,1/4-z
1/4+y,3/4-x,1/4-z
3/4+y,1/4-x,3/4-z
1/4-y,3/4+x,1/4+z
3/4-y,1/4+x,3/4+z
1/2+x,-y,z
+x,1/2-y,1/2+z
1/2-x,y,-z
-x,1/2+y,1/2-z
1/2+x,y,1/2-z
+x,1/2+y,-z
1/2-x,-y,1/2+z
-x,1/2-y,+z
1/4+y,1/4+x,1/4+z
3/4+y,3/4+x,3/4+z
1/4-y,1/4-x,1/4-z
3/4-y,3/4-x,3/4-z
1/4-y,1/4+x,3/4-z
3/4-y,3/4+x,1/4-z
1/4+y,1/4-x,3/4+z
3/4+y,3/4-x,1/4+z
-x,y,1/2+z
1/2-x,1/2+y,+z
x,-y,1/2-z
1/2+x,1/2-y,-z
-x,-y,-z
1/2-x,1/2-y,1/2-z

loop_
_atom_site_label
_atom_site_fract_x
_atom_site_fract_y
_atom_site_fract_z
_atom_site_occupancy
_atom_site_U_iso_or_equiv
CaM22 0.02800 0.22200 0.12500 0.32400 0.07160
CaM23 0.00870 0.25870 0.12500 0.15500 0.14800
SiT1 0.12007 0.16420 0.41447 1.00000 0.02520
AlT2 0.16113 0.41113 0.12500 1.00000 0.02470
O1 0.10440 0.34370 0.22080 1.00000 0.04720
O2 0.21810 0.11250 0.38340 1.00000 0.05450
O3 0.37590 0.21790 0.09460 1.00000 0.05800

loop_
_cod_related_entry_id
_cod_related_entry_database
_cod_related_entry_code
1 AMCSD 0006994
